data_7100276
loop_
_publ_author_name
'R. Vilar-Compte'
'J.A.T.-C. Romero'
'A.J.P. White'

_publ_section_title
;
A di-palladium urea complex as molecular receptor for anions
;
_journal_name_full 'Chemical Communications'
_journal_paper_doi 10.1039/b509565d
_journal_year 2005
_chemical_formula_sum 'C79 H84 Cl8 F9 N4 Na O12 P4 Pd2 S5'
_chemical_formula_weight 2256.07
_space_group_IT_number 2
_symmetry_cell_setting triclinic
_symmetry_space_group_name_Hall '-P 1'
_symmetry_space_group_name_H-M 'P -1'
_cell_angle_alpha 103.025(9)
_cell_angle_beta 96.742(18)
_cell_angle_gamma 99.811(18)
_cell_formula_units_Z 2
_cell_length_a 13.819(4)
_cell_length_b 15.492(3)
_cell_length_c 23.828(4)
_cell_measurement_temperature 183(2)
_cell_volume 4832.6(19)
_diffrn_ambient_temperature 183(2)
_exptl_crystal_density_diffrn 1.550
_cod_depositor_comments
;
The following automatic conversions were performed:
'_symmetry_cell_setting' value 'Triclinic' changed to 'triclinic'
according to '/home/saulius/struct/CIF-dictionaries/cif_core.dic'
dictionary named 'cif_core.dic' version 2.4.1 from 2010-06-29.

Automatic conversion script
Id: cif_fix_enum 1527 2010-12-29 10:47:43Z saulius 
;
_cod_database_code 7100276

loop_
_symmetry_equiv_pos_as_xyz
'x, y, z'
'-x, -y, -z'

loop_
_atom_site_label
_atom_site_type_symbol
_atom_site_fract_x
_atom_site_fract_y
_atom_site_fract_z
_atom_site_U_iso_or_equiv
_atom_site_adp_type
_atom_site_occupancy
_atom_site_symmetry_multiplicity
_atom_site_calc_flag
_atom_site_refinement_flags
_atom_site_disorder_assembly
_atom_site_disorder_group
Pd1 Pd 0.10623(4) 0.45031(3) 0.70773(2) 0.02444(15) Uani 1 1 d . . .
Pd2 Pd 0.22778(4) 0.62687(3) 0.81781(2) 0.02768(15) Uani 1 1 d . . .
S1 S 0.14394(13) 0.47654(11) 0.81096(7) 0.0301(4) Uani 1 1 d . . .
S2 S 0.24532(13) 0.57091(11) 0.71928(7) 0.0280(4) Uani 1 1 d . . .
P1 P -0.03399(13) 0.34374(12) 0.70226(7) 0.0286(4) Uani 1 1 d . . .
P2 P 0.06893(13) 0.43580(11) 0.60904(7) 0.0274(4) Uani 1 1 d . . .
P3 P 0.30214(15) 0.76886(12) 0.81437(8) 0.0350(4) Uani 1 1 d . . .
P4 P 0.19861(16) 0.67379(13) 0.91123(8) 0.0403(5) Uani 1 1 d . . .
C1 C 0.2440(6) 0.4185(5) 0.8290(3) 0.0377(17) Uani 1 1 d . . .
H1A H 0.2801 0.4056 0.7956 0.045 Uiso 1 1 calc R . .
H1B H 0.2919 0.4579 0.8630 0.045 Uiso 1 1 calc R . .
C2 C 0.2007(6) 0.3302(5) 0.8433(3) 0.0436(19) Uani 1 1 d . . .
H2A H 0.1580 0.3425 0.8735 0.052 Uiso 1 1 calc R . .
H2B H 0.1587 0.2884 0.8079 0.052 Uiso 1 1 calc R . .
N3 N 0.2788(6) 0.2878(5) 0.8641(3) 0.0524(18) Uani 1 1 d D . .
H3 H 0.295(7) 0.297(6) 0.9030(7) 0.07(3) Uiso 1 1 d D . .
C4 C 0.3249(6) 0.2379(5) 0.8263(4) 0.046(2) Uani 1 1 d . . .
O4 O 0.2995(4) 0.2227(4) 0.7734(2) 0.0472(13) Uani 1 1 d . C .
N5 N 0.4025(6) 0.2084(5) 0.8520(4) 0.064(2) Uani 1 1 d D . .
H5 H 0.419(6) 0.242(5) 0.8891(13) 0.05(3) Uiso 1 1 d D . .
C6 C 0.4230(4) 0.0830(4) 0.7735(2) 0.059(2) Uani 1 1 d G . .
H6A H 0.3643 0.0864 0.7498 0.071 Uiso 1 1 calc R . .
C7 C 0.4766(5) 0.0170(4) 0.7540(3) 0.069(3) Uani 1 1 d G . .
H7A H 0.4545 -0.0246 0.7169 0.083 Uiso 1 1 calc R . .
C8 C 0.5625(5) 0.0120(5) 0.7888(4) 0.094(4) Uani 1 1 d G . .
H8A H 0.5991 -0.0331 0.7754 0.112 Uiso 1 1 calc R . .
C9 C 0.5949(5) 0.0728(6) 0.8430(4) 0.111(5) Uani 1 1 d G . .
H9A H 0.6536 0.0694 0.8668 0.134 Uiso 1 1 calc R . .
C10 C 0.5413(5) 0.1388(5) 0.8625(3) 0.094(4) Uani 1 1 d G . .
H10A H 0.5634 0.1804 0.8996 0.112 Uiso 1 1 calc R . .
C11 C 0.4554(5) 0.1438(4) 0.8278(3) 0.060(2) Uani 1 1 d G . .
C12 C 0.3614(5) 0.5283(5) 0.7265(3) 0.0333(16) Uani 1 1 d . . .
H12A H 0.4086 0.5677 0.7608 0.040 Uiso 1 1 calc R . .
H12B H 0.3473 0.4663 0.7322 0.040 Uiso 1 1 calc R . .
C13 C 0.4063(6) 0.5275(6) 0.6718(4) 0.045(2) Uani 1 1 d . . .
H13A H 0.3596 0.4865 0.6378 0.054 Uiso 1 1 calc R . .
H13B H 0.4177 0.5891 0.6654 0.054 Uiso 1 1 calc R . .
N14 N 0.5012(5) 0.4967(5) 0.6770(3) 0.0511(18) Uani 1 1 d D . .
H14 H 0.559(3) 0.538(4) 0.685(4) 0.05(2) Uiso 1 1 d D . .
C15 C 0.5034(6) 0.4104(6) 0.6731(4) 0.046(2) Uani 1 1 d . . .
O15 O 0.4241(4) 0.3523(3) 0.6611(2) 0.0433(12) Uani 1 1 d . C .
N16 N 0.5936(6) 0.3893(5) 0.6816(4) 0.067(2) Uani 1 1 d D . .
H16 H 0.640(9) 0.441(6) 0.694(7) 0.17(7) Uiso 1 1 d D . .
C17 C 0.5890(5) 0.2367(4) 0.6241(2) 0.071(3) Uani 1 1 d G . .
H17A H 0.5652 0.2523 0.5894 0.085 Uiso 1 1 calc R . .
C18 C 0.6043(6) 0.1496(4) 0.6216(3) 0.087(4) Uani 1 1 d G . .
H18A H 0.5909 0.1057 0.5852 0.105 Uiso 1 1 calc R . .
C19 C 0.6392(6) 0.1267(4) 0.6723(4) 0.098(4) Uani 1 1 d G . .
H19A H 0.6497 0.0672 0.6706 0.118 Uiso 1 1 calc R . .
C20 C 0.6588(5) 0.1910(5) 0.7255(3) 0.085(3) Uani 1 1 d G . .
H20A H 0.6827 0.1754 0.7602 0.102 Uiso 1 1 calc R . .
C21 C 0.6436(5) 0.2781(4) 0.7281(2) 0.070(3) Uani 1 1 d G . .
H21A H 0.6570 0.3220 0.7644 0.084 Uiso 1 1 calc R . .
C22 C 0.6087(4) 0.3009(3) 0.6773(3) 0.054(2) Uani 1 1 d G . .
C23 C -0.1428(5) 0.3555(5) 0.6562(3) 0.0342(16) Uani 1 1 d . . .
H23A H -0.1998 0.3086 0.6582 0.041 Uiso 1 1 calc R . .
H23B H -0.1586 0.4152 0.6727 0.041 Uiso 1 1 calc R . .
C24 C -0.1343(5) 0.3479(5) 0.5918(3) 0.0370(17) Uani 1 1 d . . .
H24A H -0.1116 0.2914 0.5759 0.044 Uiso 1 1 calc R . .
H24B H -0.2011 0.3437 0.5697 0.044 Uiso 1 1 calc R . .
C25 C -0.0626(5) 0.4277(5) 0.5821(3) 0.0334(16) Uani 1 1 d . . .
H25A H -0.0822 0.4843 0.6013 0.040 Uiso 1 1 calc R . .
H25B H -0.0705 0.4238 0.5397 0.040 Uiso 1 1 calc R . .
C26 C -0.1093(4) 0.4268(3) 0.7981(2) 0.046(2) Uani 1 1 d G . .
H26A H -0.1063 0.4758 0.7801 0.055 Uiso 1 1 calc R . .
C27 C -0.1444(4) 0.4332(3) 0.8509(2) 0.058(2) Uani 1 1 d G . .
H27A H -0.1654 0.4865 0.8690 0.069 Uiso 1 1 calc R . .
C28 C -0.1488(5) 0.3615(4) 0.87732(18) 0.064(3) Uani 1 1 d G . .
H28A H -0.1728 0.3659 0.9134 0.076 Uiso 1 1 calc R . .
C29 C -0.1180(5) 0.2835(3) 0.8509(2) 0.066(3) Uani 1 1 d G . .
H29A H -0.1210 0.2346 0.8690 0.079 Uiso 1 1 calc R . .
C30 C -0.0829(4) 0.2772(3) 0.7981(2) 0.0455(19) Uani 1 1 d G . .
H30A H -0.0619 0.2238 0.7801 0.055 Uiso 1 1 calc R . .
C31 C -0.0785(4) 0.3488(3) 0.77173(16) 0.0348(17) Uani 1 1 d G . .
C32 C -0.0968(3) 0.1590(3) 0.6483(2) 0.050(2) Uani 1 1 d G . .
H32A H -0.1623 0.1705 0.6439 0.060 Uiso 1 1 calc R . .
C33 C -0.0812(4) 0.0719(3) 0.6276(3) 0.063(3) Uani 1 1 d G . .
H33A H -0.1360 0.0240 0.6090 0.075 Uiso 1 1 calc R . .
C34 C 0.0145(4) 0.0550(2) 0.6341(3) 0.065(3) Uani 1 1 d G . .
H34A H 0.0252 -0.0044 0.6199 0.078 Uiso 1 1 calc R . .
C35 C 0.0947(3) 0.1252(3) 0.6613(3) 0.063(3) Uani 1 1 d G . .
H35A H 0.1602 0.1136 0.6657 0.076 Uiso 1 1 calc R . .
C36 C 0.0791(3) 0.2122(3) 0.6820(2) 0.0449(19) Uani 1 1 d G . .
H36A H 0.1339 0.2602 0.7006 0.054 Uiso 1 1 calc R . .
C37 C -0.0166(3) 0.2291(2) 0.6755(2) 0.0313(16) Uani 1 1 d G . .
C38 C 0.0508(3) 0.2899(4) 0.5120(2) 0.054(2) Uani 1 1 d G . .
H38A H -0.0078 0.3073 0.4972 0.065 Uiso 1 1 calc R . .
C39 C 0.0816(4) 0.2160(4) 0.47972(19) 0.069(3) Uani 1 1 d G . .
H39A H 0.0441 0.1828 0.4429 0.083 Uiso 1 1 calc R . .
C40 C 0.1673(5) 0.1905(3) 0.5014(2) 0.066(3) Uani 1 1 d G . .
H40A H 0.1884 0.1400 0.4793 0.079 Uiso 1 1 calc R . .
C41 C 0.2222(4) 0.2390(4) 0.5553(2) 0.069(3) Uani 1 1 d G . .
H41A H 0.2807 0.2216 0.5701 0.083 Uiso 1 1 calc R . .
C42 C 0.1913(4) 0.3129(4) 0.58758(17) 0.049(2) Uani 1 1 d G . .
H42A H 0.2288 0.3461 0.6244 0.059 Uiso 1 1 calc R . .
C43 C 0.1056(4) 0.3384(3) 0.56593(18) 0.0320(16) Uani 1 1 d G . .
C44 C 0.2074(3) 0.5280(2) 0.55476(19) 0.0355(17) Uani 1 1 d G . .
H44A H 0.2241 0.4712 0.5400 0.043 Uiso 1 1 calc R . .
C45 C 0.2598(3) 0.6058(3) 0.5438(2) 0.048(2) Uani 1 1 d G . .
H45A H 0.3123 0.6021 0.5215 0.057 Uiso 1 1 calc R . .
C46 C 0.2353(4) 0.6890(3) 0.5654(2) 0.052(2) Uani 1 1 d G . .
H46A H 0.2711 0.7422 0.5580 0.062 Uiso 1 1 calc R . .
C47 C 0.1585(4) 0.6945(2) 0.5980(2) 0.048(2) Uani 1 1 d G . .
H47A H 0.1418 0.7514 0.6128 0.058 Uiso 1 1 calc R . .
C48 C 0.1061(3) 0.6167(3) 0.60897(19) 0.0395(18) Uani 1 1 d G . .
H48A H 0.0536 0.6205 0.6312 0.047 Uiso 1 1 calc R . .
C49 C 0.1305(3) 0.5335(2) 0.58734(19) 0.0312(16) Uani 1 1 d G . .
C50 C 0.2835(8) 0.7745(6) 0.9581(3) 0.056(2) Uani 1 1 d . . .
H50A H 0.2583 0.7919 0.9954 0.067 Uiso 1 1 calc R . .
H50B H 0.3495 0.7596 0.9670 0.067 Uiso 1 1 calc R . .
C51 C 0.2959(8) 0.8552(5) 0.9309(4) 0.063(3) Uani 1 1 d . . .
H51A H 0.2295 0.8614 0.9135 0.076 Uiso 1 1 calc R . .
H51B H 0.3250 0.9110 0.9619 0.076 Uiso 1 1 calc R . .
C52 C 0.3618(7) 0.8460(6) 0.8841(3) 0.053(2) Uani 1 1 d . . .
H52A H 0.4212 0.8247 0.8987 0.064 Uiso 1 1 calc R . .
H52B H 0.3849 0.9066 0.8777 0.064 Uiso 1 1 calc R . .
C53 C 0.2979(3) 0.5770(4) 0.9751(2) 0.056(2) Uani 1 1 d G . .
H53A H 0.3564 0.6177 0.9730 0.067 Uiso 1 1 calc R . .
C54 C 0.3049(4) 0.5070(4) 1.0020(3) 0.073(3) Uani 1 1 d G . .
H54A H 0.3683 0.4998 1.0184 0.088 Uiso 1 1 calc R . .
C55 C 0.2193(5) 0.4475(3) 1.0050(2) 0.064(3) Uani 1 1 d G . .
H55A H 0.2242 0.3997 1.0234 0.076 Uiso 1 1 calc R . .
C56 C 0.1267(4) 0.4581(3) 0.9811(2) 0.056(2) Uani 1 1 d G . .
H56A H 0.0682 0.4174 0.9832 0.067 Uiso 1 1 calc R . .
C57 C 0.1196(3) 0.5280(3) 0.9542(2) 0.0426(19) Uani 1 1 d G . .
H57A H 0.0563 0.5352 0.9379 0.051 Uiso 1 1 calc R . .
C58 C 0.2052(4) 0.5875(3) 0.9512(2) 0.0430(19) Uani 1 1 d G . .
C59 C 0.0458(5) 0.7324(5) 0.96616(19) 0.076(3) Uani 1 1 d G . .
H59A H 0.0914 0.7440 1.0014 0.091 Uiso 1 1 calc R . .
C60 C -0.0491(5) 0.7503(5) 0.9678(3) 0.094(4) Uani 1 1 d G . .
H60A H -0.0685 0.7741 1.0042 0.113 Uiso 1 1 calc R . .
C61 C -0.1158(4) 0.7333(5) 0.9163(3) 0.080(3) Uani 1 1 d G . .
H61A H -0.1807 0.7455 0.9174 0.096 Uiso 1 1 calc R . .
C62 C -0.0874(4) 0.6984(5) 0.8631(3) 0.074(3) Uani 1 1 d G . .
H62A H -0.1330 0.6867 0.8278 0.088 Uiso 1 1 calc R . .
C63 C 0.0075(4) 0.6804(4) 0.86142(19) 0.059(2) Uani 1 1 d G . .
H63A H 0.0269 0.6566 0.8251 0.071 Uiso 1 1 calc R . .
C64 C 0.0742(3) 0.6974(4) 0.9130(2) 0.045(2) Uani 1 1 d G . .
C65 C 0.2369(4) 0.9160(3) 0.7862(3) 0.067(3) Uani 1 1 d G . .
H65A H 0.3007 0.9497 0.8056 0.081 Uiso 1 1 calc R . .
C66 C 0.1686(5) 0.9588(3) 0.7615(3) 0.081(3) Uani 1 1 d G . .
H66A H 0.1858 1.0217 0.7641 0.097 Uiso 1 1 calc R . .
C67 C 0.0753(4) 0.9094(4) 0.7331(3) 0.079(3) Uani 1 1 d G . .
H67A H 0.0287 0.9386 0.7162 0.094 Uiso 1 1 calc R . .
C68 C 0.0503(3) 0.8172(4) 0.7293(3) 0.066(3) Uani 1 1 d G . .
H68A H -0.0135 0.7835 0.7099 0.079 Uiso 1 1 calc R . .
C69 C 0.1185(4) 0.7745(3) 0.7539(3) 0.053(2) Uani 1 1 d G . .
H69A H 0.1014 0.7115 0.7513 0.063 Uiso 1 1 calc R . .
C70 C 0.2119(3) 0.8238(3) 0.7824(2) 0.0364(17) Uani 1 1 d G . .
C71 C 0.3885(3) 0.7834(3) 0.71516(19) 0.0416(18) Uani 1 1 d G . .
H71A H 0.3270 0.7952 0.6997 0.050 Uiso 1 1 calc R . .
C72 C 0.4650(4) 0.7805(4) 0.68214(17) 0.053(2) Uani 1 1 d G . .
H72A H 0.4557 0.7905 0.6441 0.064 Uiso 1 1 calc R . .
C73 C 0.5550(3) 0.7632(4) 0.7047(2) 0.055(2) Uani 1 1 d G . .
H73A H 0.6072 0.7613 0.6822 0.066 Uiso 1 1 calc R . .
C74 C 0.5686(3) 0.7486(4) 0.7603(2) 0.058(2) Uani 1 1 d G . .
H74A H 0.6301 0.7367 0.7757 0.070 Uiso 1 1 calc R . .
C75 C 0.4922(3) 0.7514(4) 0.79334(17) 0.0452(19) Uani 1 1 d G . .
H75A H 0.5014 0.7415 0.8313 0.054 Uiso 1 1 calc R . .
C76 C 0.4021(3) 0.7688(3) 0.77076(17) 0.0339(17) Uani 1 1 d G . .
Na Na 0.3908(5) 0.2101(4) 0.6877(3) 0.126(2) Uani 1 1 d . . .
S80 S 0.8004(6) 0.6171(5) 0.6947(3) 0.080(4) Uani 0.661(10) 1 d PD A 1
O80A O 0.8934(8) 0.5921(11) 0.6958(7) 0.070(5) Uani 0.661(10) 1 d PDU A 1
O80B O 0.8072(9) 0.7136(6) 0.7171(6) 0.082(4) Uani 0.661(10) 1 d PDU A 1
O80C O 0.7275(7) 0.5648(7) 0.7169(5) 0.074(3) Uani 0.661(10) 1 d PDU A 1
C80 C 0.7512(9) 0.5975(8) 0.6191(6) 0.082(5) Uani 0.661(10) 1 d PD A 1
F80A F 0.6649(8) 0.6239(8) 0.6122(5) 0.111(4) Uani 0.661(10) 1 d PDU A 1
F80B F 0.7361(8) 0.5096(7) 0.5945(5) 0.119(4) Uani 0.661(10) 1 d PDU A 1
F80C F 0.8152(10) 0.6403(10) 0.5912(6) 0.134(5) Uani 0.661(10) 1 d PDU A 1
S80A S 0.8053(9) 0.6269(8) 0.6932(3) 0.029(3) Uiso 0.339(10) 1 d PD A 2
O80D O 0.9004(14) 0.605(2) 0.7001(12) 0.067(9) Uiso 0.339(10) 1 d PDU A 2
O80E O 0.7241(16) 0.5518(13) 0.6811(10) 0.107(8) Uiso 0.339(10) 1 d PDU A 2
O80F O 0.794(2) 0.7035(13) 0.7357(8) 0.074(7) Uiso 0.339(10) 1 d PDU A 2
C80A C 0.7976(12) 0.6622(11) 0.6260(7) 0.053(7) Uiso 0.339(10) 1 d PD A 2
F80D F 0.7095(13) 0.6821(16) 0.6111(9) 0.117(7) Uiso 0.339(10) 1 d PDU A 2
F80E F 0.8655(15) 0.7352(13) 0.6305(9) 0.137(8) Uiso 0.339(10) 1 d PDU A 2
F80F F 0.8088(19) 0.5967(14) 0.5818(7) 0.108(8) Uiso 0.339(10) 1 d PDU A 2
S81 S 0.4141(7) 0.2514(4) 1.0148(2) 0.0614(16) Uani 0.632(14) 1 d PD B 1
O81A O 0.4742(11) 0.2730(9) 0.9711(5) 0.103(5) Uani 0.632(14) 1 d PDU B 1
O81B O 0.4694(13) 0.2781(8) 1.0703(4) 0.105(5) Uani 0.632(14) 1 d PDU B 1
O81C O 0.3232(12) 0.2778(12) 1.0047(8) 0.144(6) Uani 0.632(14) 1 d PDU B 1
C81 C 0.3883(11) 0.1307(10) 0.9957(5) 0.100(8) Uani 0.632(14) 1 d PD B 1
F81A F 0.3361(16) 0.0961(9) 1.0320(7) 0.158(6) Uani 0.632(14) 1 d PDU B 1
F81B F 0.3373(14) 0.0947(10) 0.9417(5) 0.142(7) Uani 0.632(14) 1 d PDU B 1
F81C F 0.4719(10) 0.0986(7) 0.9979(6) 0.120(5) Uani 0.632(14) 1 d PDU B 1
S81A S 0.3779(9) 0.2320(7) 1.0164(5) 0.064(4) Uiso 0.368(14) 1 d PD B 2
O81D O 0.4665(14) 0.2574(15) 0.9933(11) 0.083(7) Uiso 0.368(14) 1 d PDU B 2
O81E O 0.383(2) 0.2591(14) 1.0758(7) 0.109(7) Uiso 0.368(14) 1 d PDU B 2
O81F O 0.2909(13) 0.2479(12) 0.9829(8) 0.066(5) Uiso 0.368(14) 1 d PDU B 2
C81A C 0.3564(14) 0.1105(12) 0.9986(8) 0.107(17) Uiso 0.368(14) 1 d PD B 2
F81D F 0.2728(15) 0.0774(12) 1.0164(9) 0.112(7) Uiso 0.368(14) 1 d PDU B 2
F81E F 0.3471(18) 0.0763(14) 0.9414(7) 0.091(7) Uiso 0.368(14) 1 d PDU B 2
F81F F 0.4302(16) 0.0831(13) 1.0251(11) 0.116(7) Uiso 0.368(14) 1 d PDU B 2
S82 S 0.3332(4) -0.0171(3) 0.5799(2) 0.0555(14) Uani 0.589(9) 1 d PD C 1
O82A O 0.3638(9) -0.0877(8) 0.6037(6) 0.074(4) Uani 0.589(9) 1 d PDU C 1
O82B O 0.3862(11) 0.0072(10) 0.5366(7) 0.122(5) Uani 0.589(9) 1 d PDU C 1
O82C O 0.3144(8) 0.0561(7) 0.6227(5) 0.075(4) Uani 0.589(9) 1 d PDU C 1
C82 C 0.2101(11) -0.0694(7) 0.5407(5) 0.127(14) Uani 0.589(9) 1 d PD C 1
F82A F 0.1690(11) -0.0105(9) 0.5191(6) 0.114(5) Uani 0.589(9) 1 d PDU C 1
F82B F 0.1558(8) -0.0983(8) 0.5782(6) 0.116(4) Uani 0.589(9) 1 d PDU C 1
F82C F 0.2146(10) -0.1381(7) 0.4971(5) 0.107(5) Uani 0.589(9) 1 d PDU C 1
S82A S 0.2992(6) -0.0306(5) 0.5968(3) 0.054(2) Uiso 0.411(9) 1 d PD C 2
O82D O 0.3737(15) -0.0844(14) 0.5833(9) 0.085(7) Uiso 0.411(9) 1 d PDU C 2
O82E O 0.2495(14) -0.0346(13) 0.6371(7) 0.099(6) Uiso 0.411(9) 1 d PDU C 2
O82F O 0.3519(13) 0.0682(10) 0.5963(8) 0.082(5) Uiso 0.411(9) 1 d PDU C 2
C82A C 0.2179(11) -0.0555(10) 0.5277(7) 0.049(7) Uiso 0.411(9) 1 d PD C 2
F82D F 0.1494(13) -0.0043(15) 0.5321(9) 0.108(7) Uiso 0.411(9) 1 d PDU C 2
F82E F 0.2656(12) -0.0401(12) 0.4855(5) 0.108(6) Uiso 0.411(9) 1 d PDU C 2
F82F F 0.1708(13) -0.1414(10) 0.5144(7) 0.097(6) Uiso 0.411(9) 1 d PDU C 2
C90 C 0.4279(10) 0.1386(11) 0.4550(7) 0.119(5) Uani 1 1 d U . .
H90A H 0.4027 0.1185 0.4882 0.143 Uiso 1 1 calc R . .
H90B H 0.4837 0.1085 0.4455 0.143 Uiso 1 1 calc R . .
Cl1 Cl 0.3322(3) 0.1070(3) 0.39415(18) 0.1157(12) Uani 1 1 d . . .
Cl2 Cl 0.4704(4) 0.2551(4) 0.47504(19) 0.1442(17) Uani 1 1 d . . .
C91 C 0.8389(13) 0.9190(11) 0.7959(8) 0.135(6) Uani 1 1 d U . .
H91A H 0.8083 0.8593 0.7690 0.162 Uiso 1 1 calc R . .
H91B H 0.9104 0.9194 0.8068 0.162 Uiso 1 1 calc R . .
Cl3 Cl 0.7864(4) 0.9280(4) 0.8568(2) 0.1535(19) Uani 1 1 d . . .
Cl4 Cl 0.8299(4) 0.9998(4) 0.7585(2) 0.1498(18) Uani 1 1 d . . .
C92 C 0.4306(16) 0.4637(12) 1.1396(7) 0.137(6) Uani 1 1 d U D 1
H92A H 0.3962 0.4412 1.0987 0.164 Uiso 1 1 calc R D 1
H92B H 0.4873 0.4330 1.1438 0.164 Uiso 1 1 calc R D 1
Cl5 Cl 0.3556(4) 0.4373(3) 1.1816(3) 0.1188(16) Uani 0.77 1 d PU D 1
Cl6 Cl 0.4780(4) 0.5838(3) 1.1541(3) 0.1536(18) Uani 0.97 1 d PU D 1
Cl6' Cl 0.522(2) 0.4521(19) 1.1107(13) 0.195(8) Uiso 0.26 1 d PU E 2
C93 C 0.880(3) 0.934(2) 1.0924(16) 0.271(16) Uani 1 1 d U . .
H93A H 0.8200 0.9412 1.1106 0.325 Uiso 0.65(2) 1 calc PR F 1
H93B H 0.8569 0.8950 1.0524 0.325 Uiso 0.65(2) 1 calc PR F 1
H93C H 0.8473 0.9694 1.1199 0.325 Uiso 0.35(2) 1 d PR F 2
H93D H 0.8294 0.8887 1.0655 0.325 Uiso 0.35(2) 1 d PR F 2
Cl7 Cl 0.9455(7) 0.8800(5) 1.1294(4) 0.216(3) Uani 1 1 d . F .
Cl8 Cl 0.9344(8) 1.0383(11) 1.0861(8) 0.191(6) Uani 0.65(2) 1 d PU F 1
Cl8' Cl 0.938(3) 0.990(3) 1.0469(19) 0.251(10) Uiso 0.35(2) 1 d PU F 2
O95 O 0.4532(17) 0.4514(14) 0.5273(9) 0.111(6) Uiso 0.54 1 d PU G 1
O96 O 0.507(4) 0.510(3) 0.5269(17) 0.129(11) Uiso 0.26 1 d PU . 2
O97 O 0.429(4) 0.412(4) 0.527(3) 0.114(9) Uiso 0.20 1 d PU H 3

loop_
_atom_site_aniso_label
_atom_site_aniso_U_11
_atom_site_aniso_U_22
_atom_site_aniso_U_33
_atom_site_aniso_U_23
_atom_site_aniso_U_13
_atom_site_aniso_U_12
Pd1 0.0243(3) 0.0266(3) 0.0223(3) 0.0069(2) 0.0037(2) 0.0042(2)
Pd2 0.0298(3) 0.0288(3) 0.0248(3) 0.0073(2) 0.0062(2) 0.0049(2)
S1 0.0316(10) 0.0337(9) 0.0258(8) 0.0105(7) 0.0048(7) 0.0045(8)
S2 0.0264(9) 0.0312(9) 0.0260(8) 0.0074(7) 0.0054(7) 0.0039(7)
P1 0.0261(10) 0.0313(9) 0.0278(9) 0.0084(7) 0.0059(7) 0.0019(8)
P2 0.0275(10) 0.0305(9) 0.0239(9) 0.0078(7) 0.0038(7) 0.0038(8)
P3 0.0367(11) 0.0303(10) 0.0358(10) 0.0068(8) 0.0077(8) 0.0019(8)
P4 0.0493(13) 0.0421(11) 0.0304(10) 0.0081(8) 0.0128(9) 0.0091(10)
C1 0.040(4) 0.034(4) 0.040(4) 0.012(3) 0.000(3) 0.010(3)
C2 0.059(5) 0.047(4) 0.033(4) 0.016(3) 0.017(4) 0.021(4)
N3 0.075(5) 0.061(4) 0.037(4) 0.027(3) 0.011(4) 0.036(4)
C4 0.043(5) 0.040(4) 0.062(6) 0.025(4) 0.007(4) 0.014(4)
O4 0.046(3) 0.056(3) 0.042(3) 0.013(3) 0.005(3) 0.016(3)
N5 0.071(6) 0.060(5) 0.061(5) 0.009(4) -0.009(4) 0.032(4)
C6 0.056(6) 0.044(5) 0.080(7) 0.021(5) 0.012(5) 0.008(4)
C7 0.073(7) 0.037(5) 0.101(8) 0.018(5) 0.025(6) 0.015(5)
C8 0.083(9) 0.070(7) 0.140(12) 0.028(8) 0.027(8) 0.040(7)
C9 0.083(9) 0.111(11) 0.144(13) 0.024(10) -0.005(9) 0.056(9)
C10 0.094(9) 0.101(9) 0.086(8) 0.007(7) -0.010(7) 0.059(8)
C11 0.064(6) 0.055(5) 0.069(6) 0.028(5) 0.005(5) 0.023(5)
C12 0.022(4) 0.041(4) 0.038(4) 0.009(3) 0.006(3) 0.010(3)
C13 0.039(5) 0.049(5) 0.062(5) 0.026(4) 0.027(4) 0.016(4)
N14 0.030(4) 0.042(4) 0.088(5) 0.022(4) 0.026(4) 0.007(3)
C15 0.035(5) 0.050(5) 0.053(5) 0.009(4) 0.014(4) 0.011(4)
O15 0.028(3) 0.040(3) 0.061(3) 0.014(2) 0.006(2) 0.005(3)
N16 0.033(4) 0.047(5) 0.119(7) 0.012(4) 0.017(4) 0.011(4)
C17 0.049(6) 0.085(8) 0.073(7) 0.003(6) 0.008(5) 0.021(5)
C18 0.077(8) 0.051(6) 0.116(10) -0.013(6) 0.021(7) 0.009(6)
C19 0.058(7) 0.092(9) 0.157(14) 0.039(10) 0.019(8) 0.037(7)
C20 0.052(7) 0.088(8) 0.125(11) 0.049(8) 0.019(7) 0.010(6)
C21 0.046(6) 0.060(6) 0.099(8) 0.017(5) 0.014(5) -0.003(5)
C22 0.026(4) 0.055(5) 0.081(7) 0.014(5) 0.013(4) 0.012(4)
C23 0.019(4) 0.039(4) 0.042(4) 0.010(3) 0.001(3) 0.000(3)
C24 0.023(4) 0.046(4) 0.039(4) 0.008(3) -0.001(3) 0.005(3)
C25 0.028(4) 0.042(4) 0.029(4) 0.011(3) -0.003(3) 0.007(3)
C26 0.044(5) 0.048(5) 0.036(4) -0.005(4) 0.008(4) 0.005(4)
C27 0.052(6) 0.066(6) 0.052(5) 0.000(4) 0.015(4) 0.017(5)
C28 0.071(7) 0.081(7) 0.040(5) 0.010(5) 0.026(5) 0.012(5)
C29 0.083(7) 0.071(6) 0.044(5) 0.025(5) 0.018(5) -0.002(6)
C30 0.053(5) 0.047(5) 0.040(4) 0.011(4) 0.014(4) 0.015(4)
C31 0.025(4) 0.048(4) 0.028(4) 0.008(3) 0.006(3) -0.002(3)
C32 0.045(5) 0.042(5) 0.055(5) 0.006(4) 0.002(4) -0.001(4)
C33 0.083(7) 0.034(5) 0.056(5) 0.000(4) 0.000(5) -0.004(5)
C34 0.088(8) 0.036(5) 0.071(6) 0.008(4) 0.018(6) 0.019(5)
C35 0.055(6) 0.046(5) 0.096(7) 0.017(5) 0.026(5) 0.017(5)
C36 0.045(5) 0.036(4) 0.051(5) 0.005(4) 0.007(4) 0.006(4)
C37 0.029(4) 0.034(4) 0.031(4) 0.006(3) 0.010(3) 0.005(3)
C38 0.047(5) 0.061(5) 0.046(5) -0.004(4) -0.007(4) 0.019(4)
C39 0.072(7) 0.066(6) 0.047(5) -0.021(5) 0.009(5) 0.002(5)
C40 0.095(8) 0.049(5) 0.060(6) 0.006(4) 0.034(6) 0.028(5)
C41 0.088(8) 0.076(7) 0.056(6) 0.015(5) 0.017(5) 0.049(6)
C42 0.060(6) 0.067(6) 0.030(4) 0.013(4) 0.012(4) 0.034(5)
C43 0.042(4) 0.027(4) 0.023(3) 0.003(3) 0.004(3) 0.002(3)
C44 0.044(5) 0.039(4) 0.025(4) 0.012(3) 0.007(3) 0.005(4)
C45 0.042(5) 0.064(6) 0.039(4) 0.030(4) 0.000(4) 0.000(4)
C46 0.048(5) 0.048(5) 0.055(5) 0.028(4) -0.011(4) -0.010(4)
C47 0.056(5) 0.041(5) 0.048(5) 0.021(4) -0.008(4) 0.010(4)
C48 0.046(5) 0.035(4) 0.038(4) 0.012(3) -0.001(3) 0.011(4)
C49 0.036(4) 0.029(4) 0.028(4) 0.013(3) -0.006(3) 0.003(3)
C50 0.074(6) 0.051(5) 0.036(4) 0.004(4) 0.010(4) 0.002(5)
C51 0.092(7) 0.037(5) 0.045(5) -0.008(4) 0.014(5) -0.008(5)
C52 0.063(6) 0.043(5) 0.041(5) 0.001(4) 0.005(4) -0.012(4)
C53 0.057(6) 0.071(6) 0.043(5) 0.020(4) 0.010(4) 0.013(5)
C54 0.075(7) 0.102(8) 0.055(6) 0.041(6) 0.004(5) 0.028(7)
C55 0.101(9) 0.066(6) 0.038(5) 0.026(4) 0.019(5) 0.036(6)
C56 0.081(7) 0.056(5) 0.040(5) 0.016(4) 0.032(5) 0.019(5)
C57 0.055(5) 0.043(4) 0.034(4) 0.010(3) 0.017(4) 0.015(4)
C58 0.060(6) 0.051(5) 0.022(4) 0.011(3) 0.009(4) 0.017(4)
C59 0.090(8) 0.085(7) 0.072(7) 0.021(6) 0.045(6) 0.050(7)
C60 0.129(12) 0.106(9) 0.080(8) 0.030(7) 0.069(8) 0.066(9)
C61 0.073(7) 0.073(7) 0.125(10) 0.050(7) 0.053(8) 0.039(6)
C62 0.060(7) 0.088(8) 0.088(8) 0.036(6) 0.022(6) 0.030(6)
C63 0.055(6) 0.071(6) 0.063(6) 0.019(5) 0.023(5) 0.031(5)
C64 0.056(5) 0.041(4) 0.051(5) 0.020(4) 0.028(4) 0.019(4)
C65 0.053(6) 0.045(5) 0.107(8) 0.029(5) 0.017(5) 0.006(5)
C66 0.068(7) 0.055(6) 0.141(11) 0.055(7) 0.028(7) 0.026(6)
C67 0.053(6) 0.092(8) 0.129(10) 0.076(7) 0.041(6) 0.036(6)
C68 0.044(5) 0.069(6) 0.095(8) 0.040(6) 0.009(5) 0.014(5)
C69 0.041(5) 0.045(5) 0.081(6) 0.031(4) 0.011(4) 0.012(4)
C70 0.034(4) 0.035(4) 0.049(4) 0.017(3) 0.021(4) 0.010(3)
C71 0.040(5) 0.043(4) 0.043(4) 0.018(3) 0.006(4) 0.003(4)
C72 0.073(7) 0.043(5) 0.054(5) 0.027(4) 0.032(5) 0.007(4)
C73 0.045(5) 0.057(5) 0.073(6) 0.028(5) 0.025(5) 0.013(4)
C74 0.034(5) 0.052(5) 0.088(7) 0.019(5) 0.007(5) 0.008(4)
C75 0.034(5) 0.046(5) 0.055(5) 0.020(4) 0.001(4) 0.003(4)
C76 0.036(4) 0.026(4) 0.036(4) 0.010(3) 0.001(3) -0.002(3)
Na 0.135(5) 0.099(4) 0.137(5) 0.018(3) 0.039(4) 0.009(4)
S80 0.054(4) 0.051(4) 0.150(8) 0.039(3) 0.047(3) 0.013(2)
O80A 0.048(6) 0.063(8) 0.099(9) 0.012(6) 0.009(5) 0.024(5)
O80B 0.063(7) 0.062(7) 0.120(10) 0.004(7) 0.027(7) 0.023(5)
O80C 0.052(6) 0.074(6) 0.085(8) 0.022(6) 0.009(5) -0.022(5)
C80 0.067(11) 0.100(14) 0.093(13) 0.046(11) 0.015(10) 0.026(11)
F80A 0.103(8) 0.121(9) 0.117(8) 0.024(7) -0.007(6) 0.074(7)
F80B 0.102(8) 0.126(9) 0.111(8) -0.023(7) -0.010(6) 0.067(7)
F80C 0.166(11) 0.147(11) 0.115(9) 0.075(8) 0.038(8) 0.035(10)
S81 0.065(4) 0.065(3) 0.062(3) 0.028(2) 0.003(3) 0.023(3)
O81A 0.130(10) 0.103(9) 0.052(7) 0.016(7) 0.002(7) -0.029(8)
O81B 0.172(13) 0.079(7) 0.058(7) 0.015(6) -0.028(7) 0.045(8)
O81C 0.125(12) 0.131(11) 0.170(13) 0.026(11) -0.037(11) 0.065(10)
C81 0.095(16) 0.105(16) 0.093(16) 0.052(13) -0.041(12) 0.007(14)
F81A 0.204(14) 0.140(10) 0.130(10) 0.056(8) 0.063(10) -0.022(11)
F81B 0.170(13) 0.110(10) 0.107(9) 0.016(7) -0.038(9) -0.020(10)
F81C 0.144(10) 0.082(7) 0.115(9) 0.000(6) -0.030(9) 0.042(7)
S82 0.056(3) 0.033(2) 0.068(3) 0.0032(19) 0.008(3) -0.0024(19)
O82A 0.071(8) 0.075(7) 0.085(9) 0.037(7) -0.004(7) 0.032(6)
O82B 0.112(11) 0.115(10) 0.143(12) 0.049(9) 0.057(9) -0.016(9)
O82C 0.061(7) 0.053(6) 0.084(8) -0.022(6) 0.003(6) -0.006(5)
C82 0.25(4) 0.017(9) 0.090(16) 0.008(10) -0.044(19) 0.030(14)
F82A 0.139(11) 0.089(8) 0.113(9) 0.028(7) -0.050(9) 0.063(8)
F82B 0.078(8) 0.088(8) 0.193(12) 0.065(8) 0.029(8) 0.003(6)
F82C 0.138(11) 0.071(7) 0.078(7) -0.020(6) -0.040(8) 0.018(7)
C90 0.076(8) 0.159(12) 0.150(12) 0.088(10) 0.030(8) 0.026(8)
Cl1 0.117(3) 0.111(3) 0.129(3) 0.032(2) 0.060(2) 0.021(2)
Cl2 0.151(4) 0.179(4) 0.098(3) 0.047(3) 0.023(3) 0.002(3)
C91 0.121(11) 0.103(10) 0.188(14) 0.029(9) 0.072(10) 0.016(9)
Cl3 0.137(4) 0.209(5) 0.161(4) 0.092(4) 0.046(3) 0.085(4)
Cl4 0.123(3) 0.194(5) 0.165(4) 0.089(4) 0.028(3) 0.058(3)
C92 0.179(14) 0.145(12) 0.097(9) 0.042(9) 0.021(10) 0.044(11)
Cl5 0.120(4) 0.098(3) 0.136(4) 0.040(3) 0.000(3) 0.016(3)
Cl6 0.125(4) 0.121(3) 0.197(5) 0.031(3) 0.012(3) -0.001(3)
C93 0.26(2) 0.28(2) 0.28(2) 0.059(17) 0.027(17) 0.109(18)
Cl7 0.245(8) 0.146(5) 0.252(8) 0.042(5) 0.029(7) 0.041(5)
Cl8 0.161(8) 0.214(10) 0.223(13) 0.070(9) 0.023(7) 0.093(7)

loop_
_geom_bond_atom_site_label_1
_geom_bond_atom_site_label_2
_geom_bond_distance
_geom_bond_site_symmetry_2
_geom_bond_publ_flag
Pd1 P1 2.2916(19) . ?
Pd1 P2 2.2987(17) . ?
Pd1 S1 2.3799(17) . ?
Pd1 S2 2.3835(18) . ?
Pd2 P4 2.286(2) . ?
Pd2 P3 2.2874(19) . ?
Pd2 S2 2.3684(17) . ?
Pd2 S1 2.3786(18) . ?
S1 C1 1.834(7) . ?
S2 C12 1.840(7) . ?
P1 C37 1.813(4) . ?
P1 C23 1.816(7) . ?
P1 C31 1.823(3) . ?
P2 C43 1.809(4) . ?
P2 C49 1.817(3) . ?
P2 C25 1.829(7) . ?
P3 C70 1.815(4) . ?
P3 C52 1.821(8) . ?
P3 C76 1.824(4) . ?
P4 C58 1.815(4) . ?
P4 C64 1.822(5) . ?
P4 C50 1.828(9) . ?
C1 C2 1.523(10) . ?
C2 N3 1.451(10) . ?
N3 C4 1.343(11) . ?
C4 O4 1.225(10) . ?
C4 N5 1.369(11) . ?
O4 Na 2.511(8) . ?
N5 C11 1.398(9) . ?
C6 C7 1.3900 . ?
C6 C11 1.3900 . ?
C7 C8 1.3900 . ?
C8 C9 1.3900 . ?
C9 C10 1.3900 . ?
C10 C11 1.3900 . ?
C12 C13 1.506(10) . ?
C13 N14 1.471(10) . ?
N14 C15 1.325(11) . ?
C15 O15 1.253(9) . ?
C15 N16 1.346(11) . ?
O15 Na 2.413(8) . ?
N16 C22 1.403(9) . ?
C17 C18 1.3900 . ?
C17 C22 1.3900 . ?
C18 C19 1.3900 . ?
C19 C20 1.3900 . ?
C20 C21 1.3900 . ?
C21 C22 1.3900 . ?
C23 C24 1.533(10) . ?
C24 C25 1.526(10) . ?
C26 C27 1.3900 . ?
C26 C31 1.3900 . ?
C27 C28 1.3900 . ?
C28 C29 1.3900 . ?
C29 C30 1.3900 . ?
C30 C31 1.3900 . ?
C32 C33 1.3900 . ?
C32 C37 1.3900 . ?
C33 C34 1.3900 . ?
C34 C35 1.3900 . ?
C35 C36 1.3900 . ?
C36 C37 1.3900 . ?
C38 C39 1.3900 . ?
C38 C43 1.3900 . ?
C39 C40 1.3900 . ?
C40 C41 1.3900 . ?
C41 C42 1.3900 . ?
C42 C43 1.3900 . ?
C44 C45 1.3900 . ?
C44 C49 1.3900 . ?
C45 C46 1.3900 . ?
C46 C47 1.3900 . ?
C47 C48 1.3900 . ?
C48 C49 1.3900 . ?
C50 C51 1.527(12) . ?
C51 C52 1.517(13) . ?
C53 C54 1.3900 . ?
C53 C58 1.3900 . ?
C54 C55 1.3900 . ?
C55 C56 1.3900 . ?
C56 C57 1.3900 . ?
C57 C58 1.3900 . ?
C59 C60 1.3900 . ?
C59 C64 1.3900 . ?
C60 C61 1.3900 . ?
C61 C62 1.3900 . ?
C62 C63 1.3900 . ?
C63 C64 1.3900 . ?
C65 C66 1.3900 . ?
C65 C70 1.3900 . ?
C66 C67 1.3900 . ?
C67 C68 1.3900 . ?
C68 C69 1.3900 . ?
C69 C70 1.3900 . ?
C71 C72 1.3900 . ?
C71 C76 1.3900 . ?
C72 C73 1.3900 . ?
C73 C74 1.3900 . ?
C74 C75 1.3900 . ?
C75 C76 1.3900 . ?
Na O82C 2.509(11) . ?
Na O82F 2.650(18) . ?
S80 O80A 1.404(9) . ?
S80 O80C 1.409(9) . ?
S80 O80B 1.452(9) . ?
S80 C80 1.789(14) . ?
C80 F80B 1.326(12) . ?
C80 F80A 1.329(11) . ?
C80 F80C 1.341(11) . ?
S80A O80D 1.414(12) . ?
S80A O80F 1.419(12) . ?
S80A O80E 1.422(13) . ?
S80A C80A 1.802(18) . ?
C80A F80E 1.315(13) . ?
C80A F80F 1.333(13) . ?
C80A F80D 1.334(13) . ?
S81 O81B 1.382(11) . ?
S81 O81C 1.397(13) . ?
S81 O81A 1.468(13) . ?
S81 C81 1.782(15) . ?
C81 F81C 1.335(12) . ?
C81 F81A 1.335(12) . ?
C81 F81B 1.338(12) . ?
S81A O81E 1.373(19) . ?
S81A O81D 1.430(19) . ?
S81A O81F 1.453(19) . ?
S81A C81A 1.80(2) . ?
C81A F81F 1.318(13) . ?
C81A F81E 1.328(14) . ?
C81A F81D 1.336(14) . ?
S82 O82B 1.416(14) . ?
S82 O82C 1.425(11) . ?
S82 O82A 1.441(11) . ?
S82 C82 1.800(15) . ?
C82 F82A 1.319(12) . ?
C82 F82C 1.325(11) . ?
C82 F82B 1.336(13) . ?
S82A O82E 1.251(16) . ?
S82A O82D 1.451(17) . ?
S82A O82F 1.583(16) . ?
S82A C82A 1.804(16) . ?
C82A F82E 1.310(13) . ?
C82A F82F 1.328(13) . ?
C82A F82D 1.332(13) . ?
C90 Cl2 1.737(17) . ?
C90 Cl1 1.761(15) . ?
C91 Cl3 1.687(16) . ?
C91 Cl4 1.705(17) . ?
C92 Cl5 1.590(18) . ?
C92 Cl6 1.802(18) . ?
C93 Cl7 1.65(3) . ?
C93 Cl8 1.70(4) . ?
C93 Cl8' 1.72(4) . ?
O96 O96 1.23(8) 2_666 ?
